data_7062910
loop_
_publ_author_name
'Assi, Navid'
'Lahoud, Christophe'
'Br\'azda, Petr'
'Z\'akutn\'a, Dominika'
'Rainer, Daniel N.'
'Hran\'i\<cek, Jakub'
'Rohl\'i\<cek, Jan'
'Tyrpekl, V\'aclav'

_publ_section_title
;
 Hydrothermal conversion of cerium oxalate to CeO2: a parade of oxalate
 and water coordination modes
;
_journal_issue 3
_journal_name_full 'New Journal of Chemistry'
_journal_page_first 1071
_journal_page_last 1075
_journal_paper_doi 10.1039/D3NJ04635D
_journal_volume 48
_journal_year 2024
_chemical_formula_sum 'C6 H4 Ce2 O16'
_chemical_formula_weight 612.3
_chemical_name_common 'cerium oxalate hydrate'
_space_group_IT_number 19
_space_group_name_Hall 'P 2ac 2ab'
_space_group_name_H-M_alt 'P 21 21 21'
_symmetry_cell_setting orthorhombic
_symmetry_Int_Tables_number 19
_symmetry_space_group_name_Hall 'P 2ac 2ab'
_symmetry_space_group_name_H-M 'P 21 21 21'
_audit_update_record
;
2023-09-20 deposited with the CCDC.	2023-12-08 downloaded from the CCDC.
;
_cell_angle_alpha 90
_cell_angle_beta 90
_cell_angle_gamma 90
_cell_formula_units_Z 4
_cell_length_a 8.64(1)
_cell_length_b 9.59(1)
_cell_length_c 16.87(1)
_cell_measurement_reflns_used 11142
_cell_measurement_temperature 150
_cell_measurement_theta_max 1.01
_cell_measurement_theta_min 0.09
_cell_volume 1398(2)
_computing_cell_refinement
;
PETS2 (Palatinus, L., et al. Acta Crystallogr. B 2019)
Optical distortions in PETS2 (Brazda, P., et al IUCrJ 2022) 
;
_computing_data_collection
;
;
_computing_data_reduction
;
PETS2 (Palatinus, L., et al. Acta Crystallogr. B 2019).
;
_computing_structure_refinement
;
Jana2006 (Petricek et al., 2014). Dynamical refinement (Palatinus, L. et al.
 2015).
;
_computing_structure_solution
;
Superflip (Palatinus et al., 2007).
;
_diffrn_ambient_temperature 150
_diffrn_detector
;
ASI Cheetah Medipix3 direct detection camera
;
_diffrn_detector_area_resol_mean 512.512
_diffrn_measured_fraction_theta_full 0.54
_diffrn_measured_fraction_theta_max 0.54
_diffrn_measurement_device TEM
_diffrn_measurement_device_type 'Tecnai G2 20'
_diffrn_measurement_method
;
3D ED
;
_diffrn_measurement_specimen_support
;
Cu grid with carbon foil
;
_diffrn_radiation_probe electron
_diffrn_radiation_source LaB6
_diffrn_radiation_type electron
_diffrn_radiation_wavelength 0.0251
_diffrn_reflns_av_unetI/netI 0.0408
_diffrn_reflns_limit_h_max 12
_diffrn_reflns_limit_h_min -12
_diffrn_reflns_limit_k_max 13
_diffrn_reflns_limit_k_min -13
_diffrn_reflns_limit_l_max 13
_diffrn_reflns_limit_l_min -14
_diffrn_reflns_number 23002
_diffrn_reflns_reduction_process 'data integration with PETS2'
_diffrn_reflns_theta_full 1
_diffrn_reflns_theta_max 1.01
_diffrn_reflns_theta_min 0.09
_diffrn_source 'electron microscope'
_diffrn_source_voltage 200
_exptl_absorpt_correction_type none
_exptl_crystal_density_diffrn 2.9107
_exptl_crystal_description
;
irregular shape averge from three crystals
;
_exptl_crystal_F_000 334.616
_exptl_crystal_size_max 0.0010
_exptl_crystal_size_mid 0.0005
_exptl_crystal_size_min 0.0002
_refine_diff_density_max 0.35
_refine_diff_density_min -0.15
_refine_ls_extinction_method none
_refine_ls_goodness_of_fit_gt 0.0000
_refine_ls_goodness_of_fit_ref 2.1090
_refine_ls_hydrogen_treatment refall
_refine_ls_number_constraints 4
_refine_ls_number_parameters 317
_refine_ls_number_reflns 15213
_refine_ls_number_restraints 4
_refine_ls_R_factor_all 0.1175
_refine_ls_R_factor_gt 0.0888
_refine_ls_shift/su_max 0.0000
_refine_ls_shift/su_mean 0.0000
_refine_ls_structure_factor_coef F
_refine_ls_weighting_details 'calc w=1/[\s^2^(Fo)+(0.01P)^2^+0.0000P] where P=(Fo+2Fc)/3'
_refine_ls_weighting_scheme sigma
_refine_ls_wR_factor_gt 0.0910
_refine_ls_wR_factor_ref 0.0952
_reflns_number_gt 8545
_reflns_number_total 15213
_reflns_threshold_expression I>3\s(I)
_cod_data_source_file d3nj04635d2.cif
_cod_data_source_block I
_cod_depositor_comments 'Adding full bibliography for 7062910--7062913.cif.'
_cod_original_cell_volume 1398
_cod_original_sg_symbol_Hall 'P 2xab;2ybc;2zac'
_cod_database_code 7062910

loop_
_space_group_symop_id
_space_group_symop_operation_xyz
1 x,y,z
2 -x+1/2,-y,z+1/2
3 -x,y+1/2,-z+1/2
4 x+1/2,-y+1/2,-z

loop_
_atom_site_label
_atom_site_type_symbol
_atom_site_fract_x
_atom_site_fract_y
_atom_site_fract_z
_atom_site_adp_type
_atom_site_U_iso_or_equiv
_atom_site_site_symmetry_multiplicity
_atom_site_occupancy
_atom_site_calc_flag
_atom_site_refinement_flags
_atom_site_disorder_assembly
_atom_site_disorder_group
Ce1 Ce 0.37547(14) 0.75444(10) 0.14437(6) Uani 0.0259(3) 4 1 d . . .
Ce2 Ce -0.12218(13) 0.26066(10) 0.13753(6) Uani 0.0234(3) 4 1 d . . .
O1 O 0.3304(7) 0.4968(5) 0.1333(4) Uani 0.039(2) 4 1 d . . .
O2 O 0.1093(7) 0.6829(5) 0.1069(3) Uani 0.0343(17) 4 1 d . . .
O3 O 0.1509(10) 0.3282(6) 0.1426(8) Uani 0.109(5) 4 1 d . . .
O4 O -0.0761(8) 0.5113(6) 0.1104(4) Uani 0.042(2) 4 1 d . . .
O5 O 0.5798(8) 0.8911(7) 0.0734(4) Uani 0.040(2) 4 1 d . . .
O6 O 0.4869(9) 0.9690(7) 0.2180(5) Uani 0.046(2) 4 1 d . . .
O7 O 0.6538(7) 1.1495(5) 0.2167(3) Uani 0.0298(17) 4 1 d . . .
O8 O 0.7477(10) 1.0608(7) 0.0723(5) Uani 0.057(3) 4 1 d . . .
O9 O 0.0634(10) 0.1005(7) 0.0690(4) Uani 0.057(3) 4 1 d . . .
O10 O -0.0146(8) 0.0550(6) 0.2177(4) Uani 0.038(2) 4 1 d . . .
O11 O 0.1620(7) -0.1193(5) 0.2292(3) Uani 0.0250(15) 4 1 d . . .
O12 O 0.2508(8) -0.0498(7) 0.0789(5) Uani 0.044(2) 4 1 d . . .
O13 O 0.4132(12) 0.6818(8) 0.0025(5) Uani 0.066(3) 4 1 d . . .
O14 O 0.6489(11) 0.6591(11) 0.1799(7) Uani 0.101(4) 4 1 d . . .
O15 O -0.1262(11) 0.3081(8) -0.0107(4) Uani 0.056(3) 4 1 d . . .
O16 O -0.3789(10) 0.3705(7) 0.0956(5) Uani 0.067(3) 4 1 d . . .
C1 C 0.1944(10) 0.4540(7) 0.1288(6) Uani 0.064(4) 4 1 d . . .
C2 C 0.0613(8) 0.5600(7) 0.1141(4) Uani 0.034(2) 4 1 d . . .
C3 C 0.6386(10) 0.9953(6) 0.1019(5) Uani 0.046(3) 4 1 d . . .
C4 C 0.5897(9) 1.0403(6) 0.1883(4) Uani 0.032(2) 4 1 d . . .
C5 C 0.1433(8) 0.0104(8) 0.1056(5) Uani 0.040(3) 4 1 d . . .
C6 C 0.0906(8) -0.0170(6) 0.1937(4) Uani 0.025(2) 4 1 d . . .
H1o15 H -0.031(7) 0.217(6) -0.039(4) Uiso 0.1122 4 1 d . . .
H1o13 H 0.534(8) 0.717(6) -0.054(4) Uiso 0.1317 4 1 d . . .
H2o15 H -0.170(8) 0.413(6) -0.034(4) Uiso 0.1122 4 1 d . . .
H2o13 H 0.383(9) 0.596(7) -0.023(4) Uiso 0.1317 4 1 d . . .

loop_
_atom_site_aniso_label
_atom_site_aniso_type_symbol
_atom_site_aniso_U_11
_atom_site_aniso_U_22
_atom_site_aniso_U_33
_atom_site_aniso_U_12
_atom_site_aniso_U_13
_atom_site_aniso_U_23
Ce1 Ce 0.0304(6) 0.0213(5) 0.0259(6) -0.0049(5) 0.0029(6) -0.0003(4)
Ce2 Ce 0.0205(5) 0.0235(5) 0.0264(6) -0.0040(5) 0.0032(5) 0.0004(4)
O1 O 0.032(3) 0.032(3) 0.053(4) -0.007(2) 0.026(3) -0.004(3)
O2 O 0.041(3) 0.030(3) 0.032(3) -0.017(3) 0.001(3) 0.003(2)
O3 O 0.064(5) 0.024(3) 0.238(14) 0.008(3) 0.010(7) 0.008(5)
O4 O 0.055(4) 0.040(3) 0.030(4) -0.015(3) -0.004(4) 0.004(2)
O5 O 0.039(4) 0.057(4) 0.024(3) -0.014(3) 0.005(3) -0.015(3)
O6 O 0.046(4) 0.042(3) 0.050(4) -0.028(3) 0.025(4) -0.018(3)
O7 O 0.032(3) 0.033(3) 0.025(3) -0.005(2) -0.006(3) -0.005(2)
O8 O 0.075(5) 0.060(4) 0.036(4) -0.049(4) 0.029(4) -0.013(3)
O9 O 0.079(6) 0.056(4) 0.038(4) 0.037(4) 0.022(4) 0.016(3)
O10 O 0.046(4) 0.042(3) 0.026(3) 0.013(3) -0.009(3) 0.014(3)
O11 O 0.031(3) 0.033(3) 0.011(2) 0.012(2) -0.004(2) -0.0028(19)
O12 O 0.025(3) 0.052(4) 0.056(5) 0.004(3) -0.006(4) 0.011(3)
O13 O 0.092(7) 0.066(5) 0.040(4) -0.015(5) 0.015(5) -0.026(3)
O14 O 0.061(5) 0.146(9) 0.097(8) 0.038(6) 0.027(6) 0.049(7)
O15 O 0.077(5) 0.063(4) 0.028(4) 0.007(5) 0.007(5) 0.012(3)
O16 O 0.060(5) 0.058(4) 0.084(6) 0.028(4) 0.003(5) 0.013(4)
C1 C 0.066(6) 0.032(4) 0.094(8) -0.011(4) 0.011(6) -0.007(5)
C2 C 0.028(3) 0.050(4) 0.023(4) -0.005(3) 0.003(3) 0.011(3)
C3 C 0.074(6) 0.024(3) 0.040(5) -0.026(4) 0.037(5) -0.009(3)
C4 C 0.034(4) 0.028(3) 0.034(4) -0.005(3) -0.001(4) -0.012(3)
C5 C 0.010(3) 0.056(5) 0.055(6) -0.007(4) -0.008(4) 0.006(4)
C6 C 0.029(4) 0.025(3) 0.020(4) 0.015(3) 0.000(3) 0.002(2)

loop_
_atom_type_symbol
_atom_type_scat_source
C International_Tables_Vol_C
H International_Tables_Vol_C
Ce International_Tables_Vol_C
O International_Tables_Vol_C

loop_
_geom_angle_atom_site_label_1
_geom_angle_atom_site_label_2
_geom_angle_atom_site_label_3
_geom_angle_site_symmetry_1
_geom_angle_site_symmetry_2
_geom_angle_site_symmetry_3
_geom_angle
_geom_angle_publ_flag
O1 Ce1 O2 . . . 64.21(18) ?
O1 Ce1 O5 . . . 126.1(2) ?
O1 Ce1 O6 . . . 151.2(2) ?
O1 Ce1 O7 . . 3_645 70.5(2) ?
O1 Ce1 O11 . . 1_565 112.65(19) ?
O1 Ce1 O12 . . 1_565 131.1(2) ?
O1 Ce1 O13 . . . 71.1(2) ?
O1 Ce1 O14 . . . 79.2(3) ?
O2 Ce1 O5 . . . 132.6(2) ?
O2 Ce1 O6 . . . 133.3(2) ?
O2 Ce1 O7 . . 3_645 91.87(19) ?
O2 Ce1 O11 . . 1_565 67.39(18) ?
O2 Ce1 O12 . . 1_565 71.7(2) ?
O2 Ce1 O13 . . . 78.6(3) ?
O2 Ce1 O14 . . . 143.4(3) ?
O5 Ce1 O6 . . . 63.3(2) ?
O5 Ce1 O7 . . 3_645 135.4(2) ?
O5 Ce1 O11 . . 1_565 120.94(19) ?
O5 Ce1 O12 . . 1_565 72.0(2) ?
O5 Ce1 O13 . . . 66.3(3) ?
O5 Ce1 O14 . . . 69.7(3) ?
O6 Ce1 O7 . . 3_645 84.8(2) ?
O6 Ce1 O11 . . 1_565 68.5(2) ?
O6 Ce1 O12 . . 1_565 76.7(2) ?
O6 Ce1 O13 . . . 128.9(3) ?
O6 Ce1 O14 . . . 80.3(3) ?
O7 Ce1 O11 3_645 . 1_565 67.28(17) ?
O7 Ce1 O12 3_645 . 1_565 132.5(2) ?
O7 Ce1 O13 3_645 . . 140.8(2) ?
O7 Ce1 O14 3_645 . . 75.0(3) ?
O11 Ce1 O12 1_565 . 1_565 65.2(2) ?
O11 Ce1 O13 1_565 . . 137.4(3) ?
O11 Ce1 O14 1_565 . . 132.3(3) ?
O12 Ce1 O13 1_565 . . 80.7(3) ?
O12 Ce1 O14 1_565 . . 141.1(3) ?
O13 Ce1 O14 . . . 90.2(3) ?
O3 Ce2 O4 . . . 66.1(2) ?
O3 Ce2 O7 . . 1_445 144.4(3) ?
O3 Ce2 O8 . . 1_445 131.1(3) ?
O3 Ce2 O9 . . . 63.9(3) ?
O3 Ce2 O10 . . . 80.5(3) ?
O3 Ce2 O11 . . 3_555 88.8(3) ?
O3 Ce2 O15 . . . 90.0(4) ?
O3 Ce2 O16 . . . 137.5(3) ?
O4 Ce2 O7 . . 1_445 128.0(2) ?
O4 Ce2 O8 . . 1_445 137.8(2) ?
O4 Ce2 O9 . . . 114.0(2) ?
O4 Ce2 O10 . . . 141.7(2) ?
O4 Ce2 O11 . . 3_555 75.3(2) ?
O4 Ce2 O15 . . . 69.3(2) ?
O4 Ce2 O16 . . . 71.9(2) ?
O7 Ce2 O8 1_445 . 1_445 64.6(2) ?
O7 Ce2 O9 1_445 . . 117.8(2) ?
O7 Ce2 O10 1_445 . . 71.5(2) ?
O7 Ce2 O11 1_445 . 3_555 68.23(17) ?
O7 Ce2 O15 1_445 . . 124.9(2) ?
O7 Ce2 O16 1_445 . . 70.3(2) ?
O8 Ce2 O9 1_445 . . 67.1(3) ?
O8 Ce2 O10 1_445 . . 78.7(2) ?
O8 Ce2 O11 1_445 . 3_555 132.8(2) ?
O8 Ce2 O15 1_445 . . 72.3(3) ?
O8 Ce2 O16 1_445 . . 78.6(3) ?
O9 Ce2 O10 . . . 62.6(2) ?
O9 Ce2 O11 . . 3_555 140.4(2) ?
O9 Ce2 O15 . . . 70.4(3) ?
O9 Ce2 O16 . . . 132.9(3) ?
O10 Ce2 O11 . . 3_555 86.06(19) ?
O10 Ce2 O15 . . . 131.4(2) ?
O10 Ce2 O16 . . . 141.0(2) ?
O11 Ce2 O15 3_555 . . 141.7(2) ?
O11 Ce2 O16 3_555 . . 86.6(2) ?
O15 Ce2 O16 . . . 69.0(3) ?
Ce1 O1 O2 . . . 57.42(17) ?
Ce1 O1 O3 . . . 144.2(3) ?
Ce1 O1 O6 . . 3_645 86.7(2) ?
Ce1 O1 O7 . . 3_645 55.63(16) ?
Ce1 O1 O13 . . . 54.54(19) ?
Ce1 O1 O16 . . 1_655 107.3(2) ?
Ce1 O1 C1 . . . 118.3(5) ?
Ce1 O1 C2 . . . 85.0(2) ?
Ce1 O1 H1o15 . . 4_555 133.2(12) ?
Ce1 O1 H2o13 . . . 73.3(13) ?
O2 O1 O3 . . . 89.9(3) ?
O2 O1 O6 . . 3_645 125.7(3) ?
O2 O1 O7 . . 3_645 80.9(2) ?
O2 O1 O13 . . . 69.0(3) ?
O2 O1 O16 . . 1_655 151.7(3) ?
O2 O1 C1 . . . 62.1(4) ?
O2 O1 C2 . . . 28.2(2) ?
O2 O1 H1o15 . . 4_555 133.7(12) ?
O2 O1 H2o13 . . . 74.5(15) ?
O3 O1 O6 . . 3_645 104.1(4) ?
O3 O1 O7 . . 3_645 109.4(4) ?
O3 O1 O13 . . . 131.3(5) ?
O3 O1 O16 . . 1_655 108.5(3) ?
O3 O1 C1 . . . 28.0(4) ?
O3 O1 C2 . . . 61.7(3) ?
O3 O1 H1o15 . . 4_555 79.1(12) ?
O3 O1 H2o13 . . . 114.7(15) ?
O6 O1 O7 3_645 . 3_645 44.9(2) ?
O6 O1 O13 3_645 . . 124.1(3) ?
O6 O1 O16 3_645 . 1_655 71.6(3) ?
O6 O1 C1 3_645 . . 121.5(6) ?
O6 O1 C2 3_645 . . 130.0(3) ?
O6 O1 H1o15 3_645 . 4_555 100.6(12) ?
O6 O1 H2o13 3_645 . . 136.7(16) ?
O7 O1 O13 3_645 . . 109.7(2) ?
O7 O1 O16 3_645 . 1_655 111.3(3) ?
O7 O1 C1 3_645 . . 105.1(6) ?
O7 O1 C2 3_645 . . 92.0(3) ?
O7 O1 H1o15 3_645 . 4_555 145.2(12) ?
O7 O1 H2o13 3_645 . . 128.7(13) ?
O13 O1 O16 . . 1_655 82.8(3) ?
O13 O1 C1 . . . 112.6(6) ?
O13 O1 C2 . . . 89.0(3) ?
O13 O1 H1o15 . . 4_555 85.1(12) ?
O13 O1 H2o13 . . . 19.1(13) ?
O16 O1 C1 1_655 . . 132.5(5) ?
O16 O1 C2 1_655 . . 156.7(4) ?
O16 O1 H1o15 1_655 . 4_555 37.4(12) ?
O16 O1 H2o13 1_655 . . 78.2(15) ?
C1 O1 C2 . . . 33.9(4) ?
C1 O1 H1o15 . . 4_555 97.1(13) ?
C1 O1 H2o13 . . . 101.8(17) ?
C2 O1 H1o15 . . 4_555 120.4(12) ?
C2 O1 H2o13 . . . 86.9(16) ?
H1o15 O1 H2o13 4_555 . . 70.1(18) ?
Ce1 O2 O1 . . . 58.37(18) ?
Ce1 O2 O4 . . . 146.9(3) ?
Ce1 O2 O11 . . 1_565 58.79(17) ?
Ce1 O2 O12 . . 1_565 53.28(18) ?
Ce1 O2 O13 . . 4_465 126.6(3) ?
Ce1 O2 C1 . . . 85.9(3) ?
Ce1 O2 C2 . . . 122.8(5) ?
Ce1 O2 H1o13 . . 4_465 113(3) ?
O1 O2 O4 . . . 90.9(3) ?
O1 O2 O11 . . 1_565 102.3(3) ?
O1 O2 O12 . . 1_565 108.7(3) ?
O1 O2 O13 . . 4_465 148.4(3) ?
O1 O2 C1 . . . 28.0(3) ?
O1 O2 C2 . . . 65.8(4) ?
O1 O2 H1o13 . . 4_465 150(3) ?
O4 O2 O11 . . 1_565 124.9(3) ?
O4 O2 O12 . . 1_565 159.7(3) ?
O4 O2 O13 . . 4_465 85.8(3) ?
O4 O2 C1 . . . 62.9(3) ?
O4 O2 C2 . . . 25.1(4) ?
O4 O2 H1o13 . . 4_465 100(3) ?
O11 O2 O12 1_565 . 1_565 57.1(2) ?
O11 O2 O13 1_565 . 4_465 105.4(3) ?
O11 O2 C1 1_565 . . 117.4(3) ?
O11 O2 C2 1_565 . . 127.6(5) ?
O11 O2 H1o13 1_565 . 4_465 94(3) ?
O12 O2 O13 1_565 . 4_465 74.8(3) ?
O12 O2 C1 1_565 . . 136.5(4) ?
O12 O2 C2 1_565 . . 172.8(5) ?
O12 O2 H1o13 1_565 . 4_465 60(2) ?
O13 O2 C1 4_465 . . 136.2(4) ?
O13 O2 C2 4_465 . . 107.2(5) ?
O13 O2 H1o13 4_465 . 4_465 15(2) ?
C1 O2 C2 . . . 37.8(4) ?
C1 O2 H1o13 . . 4_465 148(3) ?
C2 O2 H1o13 . . 4_465 122(3) ?
Ce2 O3 O1 . . . 148.6(4) ?
Ce2 O3 O4 . . . 57.5(2) ?
Ce2 O3 O9 . . . 59.0(3) ?
Ce2 O3 C1 . . . 121.6(6) ?
Ce2 O3 C2 . . . 85.8(3) ?
O1 O3 O4 . . . 91.1(3) ?
O1 O3 O9 . . . 139.9(6) ?
O1 O3 C1 . . . 27.1(5) ?
O1 O3 C2 . . . 62.8(3) ?
O4 O3 O9 . . . 103.7(4) ?
O4 O3 C1 . . . 64.1(5) ?
O4 O3 C2 . . . 28.3(2) ?
O9 O3 C1 . . . 141.2(10) ?
O9 O3 C2 . . . 125.6(5) ?
C1 O3 C2 . . . 35.9(5) ?
Ce2 O4 O2 . . . 144.2(4) ?
Ce2 O4 O3 . . . 56.4(2) ?
Ce2 O4 O15 . . . 56.38(19) ?
Ce2 O4 O16 . . . 55.29(19) ?
Ce2 O4 C1 . . . 84.9(3) ?
Ce2 O4 C2 . . . 119.6(5) ?
Ce2 O4 H1o13 . . 4_465 166.9(13) ?
Ce2 O4 H2o15 . . . 77.5(12) ?
O2 O4 O3 . . . 87.9(3) ?
O2 O4 O15 . . . 125.2(4) ?
O2 O4 O16 . . . 160.5(3) ?
O2 O4 C1 . . . 59.5(3) ?
O2 O4 C2 . . . 24.7(4) ?
O2 O4 H1o13 . . 4_465 29.4(13) ?
O2 O4 H2o15 . . . 115.4(13) ?
O3 O4 O15 . . . 79.0(3) ?
O3 O4 O16 . . . 111.4(3) ?
O3 O4 C1 . . . 28.5(2) ?
O3 O4 C2 . . . 63.3(4) ?
O3 O4 H1o13 . . 4_465 114.2(13) ?
O3 O4 H2o15 . . . 99.8(13) ?
O15 O4 O16 . . . 59.6(3) ?
O15 O4 C1 . . . 94.8(3) ?
O15 O4 C2 . . . 115.2(5) ?
O15 O4 H1o13 . . 4_465 115.2(14) ?
O15 O4 H2o15 . . . 23.5(12) ?
O16 O4 C1 . . . 139.7(3) ?
O16 O4 C2 . . . 173.8(5) ?
O16 O4 H1o13 . . 4_465 131.8(13) ?
O16 O4 H2o15 . . . 60.4(14) ?
C1 O4 C2 . . . 34.8(4) ?
C1 O4 H1o13 . . 4_465 86.0(13) ?
C1 O4 H2o15 . . . 108.7(14) ?
C2 O4 H1o13 . . 4_465 52.4(13) ?
C2 O4 H2o15 . . . 116.3(15) ?
H1o13 O4 H2o15 4_465 . . 96.6(18) ?
Ce1 O5 O6 . . . 59.9(2) ?
Ce1 O5 O8 . . . 149.7(4) ?
Ce1 O5 O12 . . 1_565 52.82(19) ?
Ce1 O5 O13 . . . 57.0(2) ?
Ce1 O5 O14 . . . 56.8(2) ?
Ce1 O5 C3 . . . 122.2(6) ?
Ce1 O5 C4 . . . 87.2(3) ?
Ce1 O5 H1o13 . . . 87.4(14) ?
Ce1 O5 H2o15 . . 4_565 85.7(12) ?
Ce1 O5 H2o13 . . 4_565 147.2(14) ?
O6 O5 O8 . . . 89.9(3) ?
O6 O5 O12 . . 1_565 67.8(3) ?
O6 O5 O13 . . . 116.4(3) ?
O6 O5 O14 . . . 73.3(3) ?
O6 O5 C3 . . . 62.4(5) ?
O6 O5 C4 . . . 27.3(2) ?
O6 O5 H1o13 . . . 147.1(14) ?
O6 O5 H2o15 . . 4_565 78.8(13) ?
O6 O5 H2o13 . . 4_565 123.8(15) ?
O8 O5 O12 . . 1_565 120.5(4) ?
O8 O5 O13 . . . 153.0(4) ?
O8 O5 O14 . . . 115.9(4) ?
O8 O5 C3 . . . 27.7(5) ?
O8 O5 C4 . . . 62.6(3) ?
O8 O5 H1o13 . . . 122.8(14) ?
O8 O5 H2o15 . . 4_565 90.6(12) ?
O8 O5 H2o13 . . 4_565 48.2(14) ?
O12 O5 O13 1_565 . . 69.1(3) ?
O12 O5 O14 1_565 . . 109.3(3) ?
O12 O5 C3 1_565 . . 103.6(6) ?
O12 O5 C4 1_565 . . 83.9(3) ?
O12 O5 H1o13 1_565 . . 90.2(14) ?
O12 O5 H2o15 1_565 . 4_565 33.1(12) ?
O12 O5 H2o13 1_565 . 4_565 158.8(14) ?
O13 O5 O14 . . . 79.6(3) ?
O13 O5 C3 . . . 171.7(6) ?
O13 O5 C4 . . . 143.4(4) ?
O13 O5 H1o13 . . . 30.7(14) ?
O13 O5 H2o15 . . 4_565 89.1(12) ?
O13 O5 H2o13 . . 4_565 113.2(14) ?
O14 O5 C3 . . . 107.2(5) ?
O14 O5 C4 . . . 87.1(3) ?
O14 O5 H1o13 . . . 92.8(14) ?
O14 O5 H2o15 . . 4_565 140.9(13) ?
O14 O5 H2o13 . . 4_565 91.7(14) ?
C3 O5 C4 . . . 35.1(5) ?
C3 O5 H1o13 . . . 149.9(15) ?
C3 O5 H2o15 . . 4_565 82.6(13) ?
C3 O5 H2o13 . . 4_565 72.0(15) ?
C4 O5 H1o13 . . . 173.6(14) ?
C4 O5 H2o15 . . 4_565 80.1(12) ?
C4 O5 H2o13 . . 4_565 101.0(14) ?
H1o13 O5 H2o15 . . 4_565 96.1(18) ?
H1o13 O5 H2o13 . . 4_565 85(2) ?
H2o15 O5 H2o13 4_565 . 4_565 126.8(19) ?
Ce1 O6 O1 . . 3_655 132.3(3) ?
Ce1 O6 O5 . . . 56.8(2) ?
Ce1 O6 O7 . . . 147.6(4) ?
Ce1 O6 O11 . . 1_565 56.41(17) ?
Ce1 O6 O14 . . 3_655 131.6(4) ?
Ce1 O6 C3 . . . 83.9(3) ?
Ce1 O6 C4 . . . 121.1(6) ?
O1 O6 O5 3_655 . . 129.4(3) ?
O1 O6 O7 3_655 . . 66.4(3) ?
O1 O6 O11 3_655 . 1_565 118.6(3) ?
O1 O6 O14 3_655 . 3_655 69.0(3) ?
O1 O6 C3 3_655 . . 113.2(4) ?
O1 O6 C4 3_655 . . 84.8(5) ?
O5 O6 O7 . . . 90.8(3) ?
O5 O6 O11 . . 1_565 105.4(3) ?
O5 O6 O14 . . 3_655 151.5(4) ?
O5 O6 C3 . . . 27.2(2) ?
O5 O6 C4 . . . 64.3(5) ?
O7 O6 O11 . . 1_565 146.5(3) ?
O7 O6 O14 . . 3_655 76.8(3) ?
O7 O6 C3 . . . 63.6(3) ?
O7 O6 C4 . . . 26.5(4) ?
O11 O6 O14 1_565 . 3_655 75.2(3) ?
O11 O6 C3 1_565 . . 127.8(4) ?
O11 O6 C4 1_565 . . 151.5(6) ?
O14 O6 C3 3_655 . . 132.7(4) ?
O14 O6 C4 3_655 . . 101.2(5) ?
C3 O6 C4 . . . 37.2(4) ?
Ce1 O7 Ce2 3_655 . 1_665 112.6(2) ?
Ce1 O7 O1 3_655 . 3_655 53.87(16) ?
Ce1 O7 O6 3_655 . . 103.3(3) ?
Ce1 O7 O8 3_655 . . 167.6(3) ?
Ce1 O7 O11 3_655 . 3_665 57.47(15) ?
Ce1 O7 O16 3_655 . 1_665 109.9(2) ?
Ce1 O7 C3 3_655 . . 163.4(3) ?
Ce1 O7 C4 3_655 . . 128.4(5) ?
Ce2 O7 O1 1_665 . 3_655 128.2(3) ?
Ce2 O7 O6 1_665 . . 143.3(3) ?
Ce2 O7 O8 1_665 . . 55.9(2) ?
Ce2 O7 O11 1_665 . 3_665 55.33(15) ?
Ce2 O7 O16 1_665 . 1_665 54.45(19) ?
Ce2 O7 C3 1_665 . . 83.1(3) ?
Ce2 O7 C4 1_665 . . 118.0(5) ?
O1 O7 O6 3_655 . . 68.7(3) ?
O1 O7 O8 3_655 . . 127.4(3) ?
O1 O7 O11 3_655 . 3_665 94.9(2) ?
O1 O7 O16 3_655 . 1_665 163.8(3) ?
O1 O7 C3 3_655 . . 112.7(3) ?
O1 O7 C4 3_655 . . 86.2(4) ?
O6 O7 O8 . . . 87.7(3) ?
O6 O7 O11 . . 3_665 160.5(3) ?
O6 O7 O16 . . 1_665 119.7(3) ?
O6 O7 C3 . . . 60.5(3) ?
O6 O7 C4 . . . 25.4(4) ?
O8 O7 O11 . . 3_665 111.2(3) ?
O8 O7 O16 . . 1_665 68.4(2) ?
O8 O7 C3 . . . 27.2(3) ?
O8 O7 C4 . . . 62.3(4) ?
O11 O7 O16 3_665 . 1_665 73.7(2) ?
O11 O7 C3 3_665 . . 138.4(3) ?
O11 O7 C4 3_665 . . 171.9(5) ?
O16 O7 C3 1_665 . . 83.1(3) ?
O16 O7 C4 1_665 . . 106.7(5) ?
C3 O7 C4 . . . 35.2(4) ?
Ce2 O8 O5 1_665 . . 151.1(4) ?
Ce2 O8 O7 1_665 . . 59.6(2) ?
Ce2 O8 O9 1_665 . 1_665 56.8(2) ?
Ce2 O8 O15 1_665 . 1_665 54.8(2) ?
Ce2 O8 C3 1_665 . . 123.9(6) ?
Ce2 O8 C4 1_665 . . 87.7(3) ?
Ce2 O8 H2o13 1_665 . 4_565 119(2) ?
O5 O8 O7 . . . 91.6(3) ?
O5 O8 O9 . . 1_665 139.7(4) ?
O5 O8 O15 . . 1_665 147.8(4) ?
O5 O8 C3 . . . 27.3(4) ?
O5 O8 C4 . . . 63.4(3) ?
O5 O8 H2o13 . . 4_565 81(2) ?
O7 O8 O9 . . 1_665 105.8(3) ?
O7 O8 O15 . . 1_665 106.5(3) ?
O7 O8 C3 . . . 64.4(5) ?
O7 O8 C4 . . . 28.2(2) ?
O7 O8 H2o13 . . 4_565 139(2) ?
O9 O8 O15 1_665 . 1_665 61.0(3) ?
O9 O8 C3 1_665 . . 146.4(6) ?
O9 O8 C4 1_665 . . 126.3(4) ?
O9 O8 H2o13 1_665 . 4_565 62(2) ?
O15 O8 C3 1_665 . . 151.3(6) ?
O15 O8 C4 1_665 . . 131.4(3) ?
O15 O8 H2o13 1_665 . 4_565 100.5(19) ?
C3 O8 C4 . . . 36.3(5) ?
C3 O8 H2o13 . . 4_565 103(2) ?
C4 O8 H2o13 . . 4_565 126.1(19) ?
Ce2 O9 O3 . . . 57.0(2) ?
Ce2 O9 O8 . . 1_445 56.0(2) ?
Ce2 O9 O10 . . . 59.9(2) ?
Ce2 O9 O12 . . . 148.1(4) ?
Ce2 O9 O15 . . . 55.4(2) ?
Ce2 O9 O15 . . 4_555 123.2(3) ?
Ce2 O9 O16 . . 4_555 120.3(3) ?
Ce2 O9 C5 . . . 122.9(6) ?
Ce2 O9 C6 . . . 86.9(3) ?
Ce2 O9 H1o15 . . . 80.7(15) ?
Ce2 O9 H2o15 . . 4_555 140.1(14) ?
Ce2 O9 H2o13 . . 4_455 101.7(17) ?
O3 O9 O8 . . 1_445 113.0(4) ?
O3 O9 O10 . . . 76.2(4) ?
O3 O9 O12 . . . 107.5(4) ?
O3 O9 O15 . . . 79.1(3) ?
O3 O9 O15 . . 4_555 69.7(3) ?
O3 O9 O16 . . 4_555 109.4(4) ?
O3 O9 C5 . . . 100.3(6) ?
O3 O9 C6 . . . 87.0(4) ?
O3 O9 H1o15 . . . 94.2(14) ?
O3 O9 H2o15 . . 4_555 83.3(14) ?
O3 O9 H2o13 . . 4_455 158.5(17) ?
O8 O9 O10 1_445 . . 72.8(3) ?
O8 O9 O12 1_445 . . 130.1(4) ?
O8 O9 O15 1_445 . . 63.0(3) ?
O8 O9 O15 1_445 . 4_555 159.4(4) ?
O8 O9 O16 1_445 . 4_555 102.0(3) ?
O8 O9 C5 1_445 . . 115.8(6) ?
O8 O9 C6 1_445 . . 90.8(3) ?
O8 O9 H1o15 1_445 . . 74.3(15) ?
O8 O9 H2o15 1_445 . 4_555 162.8(15) ?
O8 O9 H2o13 1_445 . 4_455 45.9(17) ?
O10 O9 O12 . . . 90.5(4) ?
O10 O9 O15 . . . 114.2(4) ?
O10 O9 O15 . . 4_555 126.3(4) ?
O10 O9 O16 . . 4_555 173.8(4) ?
O10 O9 C5 . . . 64.1(5) ?
O10 O9 C6 . . . 27.4(2) ?
O10 O9 H1o15 . . . 138.3(15) ?
O10 O9 H2o15 . . 4_555 118.3(16) ?
O10 O9 H2o13 . . 4_455 90.8(16) ?
O12 O9 O15 . . . 155.3(4) ?
O12 O9 O15 . . 4_555 63.3(3) ?
O12 O9 O16 . . 4_555 90.5(4) ?
O12 O9 C5 . . . 26.4(5) ?
O12 O9 C6 . . . 63.2(3) ?
O12 O9 H1o15 . . . 130.6(15) ?
O12 O9 H2o15 . . 4_555 42.4(14) ?
O12 O9 H2o13 . . 4_455 89.3(16) ?
O15 O9 O15 . . 4_555 98.8(3) ?
O15 O9 O16 . . 4_555 65.1(3) ?
O15 O9 C5 . . . 178.2(7) ?
O15 O9 C6 . . . 141.5(4) ?
O15 O9 H1o15 . . . 25.3(14) ?
O15 O9 H2o15 . . 4_555 117.9(15) ?
O15 O9 H2o13 . . 4_455 91.1(16) ?
O15 O9 O16 4_555 . 4_555 59.4(3) ?
O15 O9 C5 4_555 . . 82.6(5) ?
O15 O9 C6 4_555 . . 109.8(4) ?
O15 O9 H1o15 4_555 . . 85.2(15) ?
O15 O9 H2o15 4_555 . 4_555 21.0(14) ?
O15 O9 H2o13 4_555 . 4_455 131.2(17) ?
O16 O9 C5 4_555 . . 116.6(6) ?
O16 O9 C6 4_555 . . 152.6(4) ?
O16 O9 H1o15 4_555 . . 40.2(15) ?
O16 O9 H2o15 4_555 . 4_555 66.0(15) ?
O16 O9 H2o13 4_555 . 4_455 83.1(16) ?
C5 O9 C6 . . . 36.7(5) ?
C5 O9 H1o15 . . . 156.4(16) ?
C5 O9 H2o15 . . 4_555 63.6(15) ?
C5 O9 H2o13 . . 4_455 88.8(16) ?
C6 O9 H1o15 . . . 164.3(15) ?
C6 O9 H2o15 . . 4_555 95.5(15) ?
C6 O9 H2o13 . . 4_455 89.0(16) ?
H1o15 O9 H2o15 . . 4_555 100(2) ?
H1o15 O9 H2o13 . . 4_455 84(2) ?
H2o15 O9 H2o13 4_555 . 4_455 118(2) ?
Ce2 O10 O9 . . . 57.6(2) ?
Ce2 O10 O11 . . . 148.7(3) ?
Ce2 O10 C2 . . 3_545 117.3(3) ?
Ce2 O10 C5 . . . 85.8(3) ?
Ce2 O10 C6 . . . 122.3(5) ?
O9 O10 O11 . . . 91.8(3) ?
O9 O10 C2 . . 3_545 167.4(3) ?
O9 O10 C5 . . . 28.7(3) ?
O9 O10 C6 . . . 65.5(5) ?
O11 O10 C2 . . 3_545 91.3(3) ?
O11 O10 C5 . . . 63.2(3) ?
O11 O10 C6 . . . 26.4(4) ?
C2 O10 C5 3_545 . . 150.9(4) ?
C2 O10 C6 3_545 . . 116.4(5) ?
C5 O10 C6 . . . 36.8(4) ?
Ce1 O11 Ce2 1_545 . 3_545 111.52(19) ?
Ce1 O11 O2 1_545 . 1_545 53.81(16) ?
Ce1 O11 O6 1_545 . 1_545 55.06(17) ?
Ce1 O11 O7 1_545 . 3_635 55.24(16) ?
Ce1 O11 O10 1_545 . . 139.8(3) ?
Ce1 O11 O12 1_545 . . 53.83(17) ?
Ce1 O11 C5 1_545 . . 79.4(2) ?
Ce1 O11 C6 1_545 . . 115.4(4) ?
Ce2 O11 O2 3_545 . 1_545 108.5(2) ?
Ce2 O11 O6 3_545 . 1_545 108.4(2) ?
Ce2 O11 O7 3_545 . 3_635 56.44(16) ?
Ce2 O11 O10 3_545 . . 108.5(3) ?
Ce2 O11 O12 3_545 . . 165.2(3) ?
Ce2 O11 C5 3_545 . . 167.9(3) ?
Ce2 O11 C6 3_545 . . 132.9(4) ?
O2 O11 O6 1_545 . 1_545 107.4(3) ?
O2 O11 O7 1_545 . 3_635 78.7(2) ?
O2 O11 O10 1_545 . . 108.7(3) ?
O2 O11 O12 1_545 . . 62.2(2) ?
O2 O11 C5 1_545 . . 73.0(2) ?
O2 O11 C6 1_545 . . 95.3(4) ?
O6 O11 O7 1_545 . 3_635 73.4(2) ?
O6 O11 O10 1_545 . . 115.1(3) ?
O6 O11 O12 1_545 . . 66.5(2) ?
O6 O11 C5 1_545 . . 82.0(3) ?
O6 O11 C6 1_545 . . 101.9(4) ?
O7 O11 O10 3_635 . . 164.9(3) ?
O7 O11 O12 3_635 . . 109.1(3) ?
O7 O11 C5 3_635 . . 134.6(3) ?
O7 O11 C6 3_635 . . 170.6(5) ?
O10 O11 O12 . . . 86.0(3) ?
O10 O11 C5 . . . 60.4(3) ?
O10 O11 C6 . . . 24.4(4) ?
O12 O11 C5 . . . 25.7(2) ?
O12 O11 C6 . . . 61.6(4) ?
C5 O11 C6 . . . 36.0(4) ?
Ce1 O12 O2 1_545 . 1_545 54.97(18) ?
Ce1 O12 O5 1_545 . 1_545 55.18(19) ?
Ce1 O12 O9 1_545 . . 151.3(4) ?
Ce1 O12 O11 1_545 . . 60.9(2) ?
Ce1 O12 O15 1_545 . 4_555 131.2(3) ?
Ce1 O12 C5 1_545 . . 123.5(7) ?
Ce1 O12 C6 1_545 . . 89.4(3) ?
Ce1 O12 H1o13 1_545 . 4_455 85.0(15) ?
Ce1 O12 H2o15 1_545 . 4_555 129(2) ?
O2 O12 O5 1_545 . 1_545 104.4(3) ?
O2 O12 O9 1_545 . . 106.6(3) ?
O2 O12 O11 1_545 . . 60.7(2) ?
O2 O12 O15 1_545 . 4_555 165.2(4) ?
O2 O12 C5 1_545 . . 92.2(5) ?
O2 O12 C6 1_545 . . 74.9(3) ?
O2 O12 H1o13 1_545 . 4_455 30.5(15) ?
O2 O12 H2o15 1_545 . 4_555 162(2) ?
O5 O12 O9 1_545 . . 149.0(4) ?
O5 O12 O11 1_545 . . 104.9(3) ?
O5 O12 O15 1_545 . 4_555 77.1(3) ?
O5 O12 C5 1_545 . . 151.3(6) ?
O5 O12 C6 1_545 . . 128.0(4) ?
O5 O12 H1o13 1_545 . 4_455 127.3(15) ?
O5 O12 H2o15 1_545 . 4_555 75(2) ?
O9 O12 O11 . . . 91.3(3) ?
O9 O12 O15 . . 4_555 72.7(3) ?
O9 O12 C5 . . . 28.5(5) ?
O9 O12 C6 . . . 62.9(3) ?
O9 O12 H1o13 . . 4_455 81.5(15) ?
O9 O12 H2o15 . . 4_555 76(2) ?
O11 O12 O15 . . 4_555 133.6(3) ?
O11 O12 C5 . . . 62.9(6) ?
O11 O12 C6 . . . 28.5(2) ?
O11 O12 H1o13 . . 4_455 77.6(16) ?
O11 O12 H2o15 . . 4_555 137(2) ?
O15 O12 C5 4_555 . . 92.9(5) ?
O15 O12 C6 4_555 . . 116.2(3) ?
O15 O12 H1o13 4_555 . 4_455 138.4(16) ?
O15 O12 H2o15 4_555 . 4_555 4(2) ?
C5 O12 C6 . . . 34.5(5) ?
C5 O12 H1o13 . . 4_455 77.6(15) ?
C5 O12 H2o15 . . 4_555 97(2) ?
C6 O12 H1o13 . . 4_455 77.5(16) ?
C6 O12 H2o15 . . 4_555 120(2) ?
H1o13 O12 H2o15 4_455 . 4_555 138(3) ?
Ce1 O13 O1 . . . 54.35(19) ?
Ce1 O13 O2 . . 4_565 125.0(3) ?
Ce1 O13 O5 . . . 56.7(2) ?
Ce1 O13 H1o13 . . . 131(3) ?
Ce1 O13 H2o13 . . . 128(4) ?
O1 O13 O2 . . 4_565 157.0(4) ?
O1 O13 O5 . . . 104.1(3) ?
O1 O13 H1o13 . . . 144(3) ?
O1 O13 H2o13 . . . 75(4) ?
O2 O13 O5 4_565 . . 68.5(3) ?
O2 O13 H1o13 4_565 . . 15(2) ?
O2 O13 H2o13 4_565 . . 106(4) ?
O5 O13 H1o13 . . . 75(3) ?
O5 O13 H2o13 . . . 164(5) ?
H1o13 O13 H2o13 . . . 96(5) ?
Ce1 O14 O5 . . . 53.5(2) ?
Ce1 O14 O6 . . 3_645 89.4(3) ?
O5 O14 O6 . . 3_645 142.9(4) ?
Ce2 O15 O4 . . . 54.29(19) ?
Ce2 O15 O8 . . 1_445 52.9(2) ?
Ce2 O15 O9 . . . 54.2(2) ?
Ce2 O15 O9 . . 4_455 112.9(3) ?
Ce2 O15 O12 . . 4_455 123.9(3) ?
Ce2 O15 O16 . . . 55.7(2) ?
Ce2 O15 H1o15 . . . 104(3) ?
Ce2 O15 H2o15 . . . 120(3) ?
O4 O15 O8 . . 1_445 105.3(3) ?
O4 O15 O9 . . . 92.9(3) ?
O4 O15 O9 . . 4_455 99.9(3) ?
O4 O15 O12 . . 4_455 77.7(3) ?
O4 O15 O16 . . . 61.9(3) ?
O4 O15 H1o15 . . . 129(3) ?
O4 O15 H2o15 . . . 72(3) ?
O8 O15 O9 1_445 . . 56.0(3) ?
O8 O15 O9 1_445 . 4_455 93.4(3) ?
O8 O15 O12 1_445 . 4_455 135.9(4) ?
O8 O15 O16 1_445 . . 66.1(3) ?
O8 O15 H1o15 1_445 . . 82(3) ?
O8 O15 H2o15 1_445 . . 138(3) ?
O9 O15 O9 . . 4_455 149.2(4) ?
O9 O15 O12 . . 4_455 166.3(4) ?
O9 O15 O16 . . . 106.3(3) ?
O9 O15 H1o15 . . . 49(3) ?
O9 O15 H2o15 . . . 161(3) ?
O9 O15 O12 4_455 . 4_455 44.0(2) ?
O9 O15 O16 4_455 . . 57.6(3) ?
O9 O15 H1o15 4_455 . . 130(3) ?
O9 O15 H2o15 4_455 . . 48(3) ?
O12 O15 O16 4_455 . . 78.2(3) ?
O12 O15 H1o15 4_455 . . 130(3) ?
O12 O15 H2o15 4_455 . . 6(3) ?
O16 O15 H1o15 . . . 148(3) ?
O16 O15 H2o15 . . . 78(3) ?
H1o15 O15 H2o15 . . . 132(4) ?
Ce2 O16 O1 . . 1_455 151.1(4) ?
Ce2 O16 O4 . . . 52.85(19) ?
Ce2 O16 O7 . . 1_445 55.3(2) ?
Ce2 O16 O9 . . 4_455 117.7(4) ?
Ce2 O16 O15 . . . 55.3(2) ?
Ce2 O16 H1o15 . . 4_455 125.4(18) ?
Ce2 O16 H2o15 . . . 73.9(13) ?
O1 O16 O4 1_455 . . 124.5(3) ?
O1 O16 O7 1_455 . 1_445 103.5(3) ?
O1 O16 O9 1_455 . 4_455 91.3(3) ?
O1 O16 O15 1_455 . . 152.9(4) ?
O1 O16 H1o15 1_455 . 4_455 71.3(18) ?
O1 O16 H2o15 1_455 . . 131.6(13) ?
O4 O16 O7 . . 1_445 100.6(3) ?
O4 O16 O9 . . 4_455 101.2(3) ?
O4 O16 O15 . . . 58.5(3) ?
O4 O16 H1o15 . . 4_455 153.0(19) ?
O4 O16 H2o15 . . . 56.0(13) ?
O7 O16 O9 1_445 . 4_455 139.8(3) ?
O7 O16 O15 1_445 . . 102.0(3) ?
O7 O16 H1o15 1_445 . 4_455 95.7(18) ?
O7 O16 H2o15 1_445 . . 124.7(12) ?
O9 O16 O15 4_455 . . 63.0(3) ?
O9 O16 H1o15 4_455 . 4_455 53.7(19) ?
O9 O16 H2o15 4_455 . . 49.5(13) ?
O15 O16 H1o15 . . 4_455 97.2(19) ?
O15 O16 H2o15 . . . 22.9(12) ?
H1o15 O16 H2o15 4_455 . . 97(2) ?
O1 C1 O2 . . . 89.9(5) ?
O1 C1 O3 . . . 125.0(8) ?
O1 C1 O4 . . . 147.5(6) ?
O1 C1 C2 . . . 119.5(6) ?
O2 C1 O3 . . . 144.7(7) ?
O2 C1 O4 . . . 57.6(3) ?
O2 C1 C2 . . . 29.7(3) ?
O3 C1 O4 . . . 87.3(6) ?
O3 C1 C2 . . . 115.2(8) ?
O4 C1 C2 . . . 28.0(3) ?
O1 C2 O2 . . . 86.0(5) ?
O1 C2 O3 . . . 55.5(3) ?
O1 C2 O4 . . . 143.8(5) ?
O1 C2 O10 . . 3_555 89.9(3) ?
O1 C2 C1 . . . 26.6(3) ?
O1 C2 H1o13 . . 4_465 112.1(16) ?
O2 C2 O3 . . . 141.4(6) ?
O2 C2 O4 . . . 130.2(7) ?
O2 C2 O10 . . 3_555 99.1(5) ?
O2 C2 C1 . . . 112.6(6) ?
O2 C2 H1o13 . . 4_465 31.4(16) ?
O3 C2 O4 . . . 88.4(5) ?
O3 C2 O10 . . 3_555 80.3(4) ?
O3 C2 C1 . . . 29.0(4) ?
O3 C2 H1o13 . . 4_465 161.8(17) ?
O4 C2 O10 . . 3_555 84.9(5) ?
O4 C2 C1 . . . 117.2(6) ?
O4 C2 H1o13 . . 4_465 102.5(16) ?
O10 C2 C1 3_555 . . 86.3(5) ?
O10 C2 H1o13 3_555 . 4_465 114.8(17) ?
C1 C2 H1o13 . . 4_465 136.8(17) ?
O5 C3 O6 . . . 90.5(6) ?
O5 C3 O7 . . . 146.3(7) ?
O5 C3 O8 . . . 125.0(8) ?
O5 C3 C4 . . . 118.5(7) ?
O5 C3 H2o13 . . 4_565 82.0(16) ?
O6 C3 O7 . . . 55.9(3) ?
O6 C3 O8 . . . 144.0(6) ?
O6 C3 C4 . . . 28.1(3) ?
O6 C3 H2o13 . . 4_565 145.4(15) ?
O7 C3 O8 . . . 88.4(5) ?
O7 C3 C4 . . . 27.8(3) ?
O7 C3 H2o13 . . 4_565 124.0(16) ?
O8 C3 C4 . . . 116.0(7) ?
O8 C3 H2o13 . . 4_565 50.0(15) ?
C4 C3 H2o13 . . 4_565 140.4(17) ?
O5 C4 O6 . . . 88.4(5) ?
O5 C4 O7 . . . 143.4(6) ?
O5 C4 O8 . . . 54.0(3) ?
O5 C4 C3 . . . 26.4(3) ?
O6 C4 O7 . . . 128.2(7) ?
O6 C4 O8 . . . 142.3(6) ?
O6 C4 C3 . . . 114.7(6) ?
O7 C4 O8 . . . 89.5(5) ?
O7 C4 C3 . . . 117.0(6) ?
O8 C4 C3 . . . 27.7(4) ?
O9 C5 O10 . . . 87.2(5) ?
O9 C5 O11 . . . 143.4(6) ?
O9 C5 O12 . . . 125.1(9) ?
O9 C5 C6 . . . 114.6(7) ?
O9 C5 H1o13 . . 4_455 102.5(16) ?
O9 C5 H2o15 . . 4_555 84.5(17) ?
O9 C5 H2o13 . . 4_455 64.8(14) ?
O10 C5 O11 . . . 56.4(3) ?
O10 C5 O12 . . . 147.6(7) ?
O10 C5 C6 . . . 27.4(3) ?
O10 C5 H1o13 . . 4_455 102.3(16) ?
O10 C5 H2o15 . . 4_555 145.1(16) ?
O10 C5 H2o13 . . 4_455 90.1(15) ?
O11 C5 O12 . . . 91.5(6) ?
O11 C5 C6 . . . 29.1(3) ?
O11 C5 H1o13 . . 4_455 83.0(16) ?
O11 C5 H2o15 . . 4_555 127.3(17) ?
O11 C5 H2o13 . . 4_455 106.9(14) ?
O12 C5 C6 . . . 120.3(7) ?
O12 C5 H1o13 . . 4_455 75.1(16) ?
O12 C5 H2o15 . . 4_555 50.2(16) ?
O12 C5 H2o13 . . 4_455 104.9(15) ?
C6 C5 H1o13 . . 4_455 94.0(16) ?
C6 C5 H2o15 . . 4_555 143.6(18) ?
C6 C5 H2o13 . . 4_455 100.1(15) ?
H1o13 C5 H2o15 4_455 . 4_555 113(2) ?
H1o13 C5 H2o13 4_455 . 4_455 39(2) ?
H2o15 C5 H2o13 4_555 . 4_455 116(2) ?
O9 C6 O10 . . . 87.2(5) ?
O9 C6 O11 . . . 143.4(5) ?
O9 C6 O12 . . . 53.9(3) ?
O9 C6 C5 . . . 28.7(3) ?
O10 C6 O11 . . . 129.1(7) ?
O10 C6 O12 . . . 140.9(6) ?
O10 C6 C5 . . . 115.9(6) ?
O11 C6 O12 . . . 89.9(4) ?
O11 C6 C5 . . . 114.9(6) ?
O12 C6 C5 . . . 25.2(3) ?

loop_
_geom_bond_atom_site_label_1
_geom_bond_atom_site_label_2
_geom_bond_site_symmetry_1
_geom_bond_site_symmetry_2
_geom_bond_distance
_geom_bond_publ_flag
Ce1 O1 . . 2.508(5) ?
Ce1 O2 . . 2.482(6) ?
Ce1 O5 . . 2.503(7) ?
Ce1 O6 . . 2.588(7) ?
Ce1 O7 . 3_645 2.563(6) ?
Ce1 O11 . 1_565 2.630(5) ?
Ce1 O12 . 1_565 2.429(7) ?
Ce1 O13 . . 2.514(8) ?
Ce1 O14 . . 2.604(10) ?
Ce2 O3 . . 2.448(9) ?
Ce2 O4 . . 2.478(6) ?
Ce2 O7 . 1_445 2.582(6) ?
Ce2 O8 . 1_445 2.479(7) ?
Ce2 O9 . . 2.503(8) ?
Ce2 O10 . . 2.565(6) ?
Ce2 O11 . 3_555 2.548(5) ?
Ce2 O15 . . 2.542(7) ?
Ce2 O16 . . 2.556(8) ?
O1 O2 . . 2.652(8) ?
O1 O3 . . 2.246(9) ?
O1 O6 . 3_645 2.977(10) ?
O1 O7 . 3_645 2.927(9) ?
O1 O13 . . 2.920(10) ?
O1 O16 . 1_655 2.860(10) ?
O1 C1 . . 1.247(11) ?
O1 C2 . . 2.425(9) ?
O1 H1o15 . 4_555 2.86(6) ?
O1 H2o13 . . 2.83(7) ?
O2 O4 . . 2.297(9) ?
O2 O11 . 1_565 2.839(7) ?
O2 O12 . 1_565 2.878(8) ?
O2 O13 . 4_465 2.821(11) ?
O2 C1 . . 2.343(9) ?
O2 C2 . . 1.256(9) ?
O2 H1o13 . 4_465 1.46(7) ?
O3 O4 . . 2.688(10) ?
O3 O9 . . 2.622(11) ?
O3 C1 . . 1.285(10) ?
O3 C2 . . 2.402(10) ?
O4 O15 . . 2.856(10) ?
O4 O16 . . 2.955(11) ?
O4 C1 . . 2.422(11) ?
O4 C2 . . 1.277(10) ?
O4 H1o13 . 4_465 2.93(6) ?
O4 H2o15 . . 2.73(6) ?
O5 O6 . . 2.674(10) ?
O5 O8 . . 2.180(10) ?
O5 O12 . 1_565 2.900(10) ?
O5 O13 . . 2.743(11) ?
O5 O14 . . 2.921(12) ?
O5 C3 . . 1.220(10) ?
O5 C4 . . 2.411(9) ?
O5 H1o13 . . 2.76(7) ?
O5 H2o15 . 4_565 2.93(6) ?
O5 H2o13 . 4_565 2.76(8) ?
O6 O7 . . 2.253(9) ?
O6 O11 . 1_565 2.938(9) ?
O6 O14 . 3_655 2.769(13) ?
O6 C3 . . 2.369(11) ?
O6 C4 . . 1.227(10) ?
O7 O8 . . 2.704(9) ?
O7 O11 . 3_665 2.877(8) ?
O7 O16 . 1_665 2.957(10) ?
O7 C3 . . 2.439(9) ?
O7 C4 . . 1.277(8) ?
O8 O9 . 1_665 2.755(12) ?
O8 O15 . 1_665 2.962(11) ?
O8 C3 . . 1.238(11) ?
O8 C4 . . 2.394(11) ?
O8 H2o13 . 4_565 2.08(7) ?
O9 O10 . . 2.632(10) ?
O9 O12 . . 2.175(10) ?
O9 O15 . . 2.908(11) ?
O9 O15 . 4_555 2.989(12) ?
O9 O16 . 4_555 2.835(11) ?
O9 C5 . . 1.267(11) ?
O9 C6 . . 2.398(10) ?
O9 H1o15 . . 2.29(6) ?
O9 H2o15 . 4_555 2.39(7) ?
O9 H2o13 . 4_455 2.57(7) ?
O10 O11 . . 2.271(9) ?
O10 C2 . 3_545 2.866(10) ?
O10 C5 . . 2.370(11) ?
O10 C6 . . 1.211(9) ?
O11 O12 . . 2.732(10) ?
O11 C5 . . 2.433(10) ?
O11 C6 . . 1.304(8) ?
O12 O15 . 4_555 2.796(10) ?
O12 C5 . . 1.184(10) ?
O12 C6 . . 2.402(10) ?
O12 H1o13 . 4_455 2.50(6) ?
O12 H2o15 . 4_555 1.66(6) ?
O13 H1o13 . . 1.46(7) ?
O13 H2o13 . . 0.96(7) ?
O15 O16 . . 2.888(12) ?
O15 H1o15 . . 1.29(6) ?
O15 H2o15 . . 1.14(6) ?
O16 H1o15 . 4_455 1.83(6) ?
O16 H2o15 . . 2.87(6) ?
C1 C2 . . 1.555(11) ?
C2 H1o13 . 4_465 2.38(6) ?
C3 C4 . . 1.578(11) ?
C3 H2o13 . 4_565 2.65(8) ?
C5 C6 . . 1.576(11) ?
C5 H1o13 . 4_455 2.52(6) ?
C5 H2o15 . 4_555 2.15(6) ?
C5 H2o13 . 4_455 2.84(7) ?

loop_
_reflns_scale_group_code
_reflns_scale_meas_intensity
1%1 1745.314
2%1 1906.811
3%1 1994.319
4%1 2052.141
5%1 2002.108
6%1 2022.168
7%1 2116.104
8%1 2065.901
9%1 2140.779
10%1 2085.661
11%1 2120.372
12%1 2169.426
13%1 2205.504
14%1 2161.157
15%1 2045.844
16%1 2174.405
17%1 2066.738
18%1 2120.233
19%1 2082.905
20%1 2108.849
21%1 2031.216
22%1 2074.802
23%1 2057.686
24%1 2054.983
25%1 2055.679
26%1 2084.517
27%1 1954.112
28%1 1893.830
29%1 1863.160
30%1 1779.533
31%1 1843.997
32%1 1782.967
1%2 652.063
2%2 629.833
3%2 650.915
4%2 615.558
5%2 714.531
6%2 697.014
7%2 663.597
8%2 647.578
9%2 648.785
10%2 630.941
11%2 611.752
12%2 614.319
13%2 586.857
14%2 598.804
15%2 583.510
16%2 573.708
17%2 560.273
18%2 555.572
19%2 555.726
1%3 2243.656
2%3 2225.966
3%3 2198.234
4%3 2190.326
5%3 2150.486
6%3 1986.712
7%3 2039.699
8%3 2000.805
9%3 1869.936
10%3 1777.716
11%3 1733.215
12%3 1696.650
13%3 1558.117
14%3 1478.743
15%3 1431.150
16%3 1299.409
17%3 1251.059
18%3 1155.277
19%3 1149.384
20%3 1047.128
21%3 999.705
22%3 966.367
23%3 1040.285
24%3 1007.062
25%3 972.082
26%3 898.491
27%3 953.510
28%3 891.885
29%3 921.154
30%3 815.786
31%3 862.630
32%3 961.553

loop_
_restr_distance_atom_site_label_1
_restr_distance_site_symmetry_1
_restr_distance_atom_site_label_2
_restr_distance_site_symmetry_2
_restr_distance_target
_restr_distance_target_weight_param
H1o13 . O13 . 1 0.002
H2o13 . O13 . 1 0.002
H1o15 . O15 . 1 0.002
H2o15 . O15 . 1 0.002

loop_
_twin_individual_id
_twin_individual_mass_fraction_refined
_twin_individual_twin_matrix_11
_twin_individual_twin_matrix_12
_twin_individual_twin_matrix_13
_twin_individual_twin_matrix_21
_twin_individual_twin_matrix_22
_twin_individual_twin_matrix_23
_twin_individual_twin_matrix_31
_twin_individual_twin_matrix_32
_twin_individual_twin_matrix_33
1 0.8(2) 1 0 0 0 1 0 0 0 1
2 0.2(2) -1 0 0 0 1 0 0 0 1
